data_4327635
loop_
_publ_author_name
'Jason A. Halfen'
'Joseph M. Uhan'
'Derek C. Fox'
'Mark P. Mehn'
'Lawrence Que'

_publ_section_title
;
 Copper(II) Complexes of Pyridyl-Appended Diazacycloalkanes: Synthesis,
 Characterization, and Application to Catalytic Olefin Aziridination
;
_journal_name_full 'Inorganic Chemistry'
_journal_page_first 4913
_journal_page_last 4920
_journal_paper_doi 10.1021/ic000664+
_journal_volume 39
_journal_year 2000
_chemical_formula_sum 'C18 H24 Cu F12 N4 P2'
_chemical_formula_weight 649.89
_chemical_name_common 6
_chemical_name_systematic
; 
 ? 
;
_space_group_IT_number 14
_symmetry_cell_setting monoclinic
_symmetry_space_group_name_Hall '-P 2ybc'
_symmetry_space_group_name_H-M 'P 1 21/c 1'
_atom_sites_solution_hydrogens geom
_atom_sites_solution_primary direct
_atom_sites_solution_secondary difmap
_audit_creation_method SHELXL-97
_cell_angle_alpha 90.00
_cell_angle_beta 99.09(3)
_cell_angle_gamma 90.00
_cell_formula_units_Z 4
_cell_length_a 14.416(4)
_cell_length_b 15.284(1)
_cell_length_c 11.161(2)
_cell_measurement_reflns_used 25
_cell_measurement_temperature 293(2)
_cell_measurement_theta_max 16.05
_cell_measurement_theta_min 9.05
_cell_volume 2428.3(8)
_computing_structure_refinement 'SHELXL-97 (Sheldrick, 1997)'
_computing_structure_solution 'SHELXS-97 (Sheldrick, 1990)'
_diffrn_ambient_temperature 293(2)
_diffrn_measured_fraction_theta_full 0.998
_diffrn_measured_fraction_theta_max 0.998
_diffrn_measurement_device_type 'Nonius CAD4'
_diffrn_measurement_method 'omega 2-theta scans'
_diffrn_radiation_monochromator graphite
_diffrn_radiation_source 'fine-focus sealed tube'
_diffrn_radiation_type MoK\a
_diffrn_radiation_wavelength 0.71073
_diffrn_reflns_av_R_equivalents 0.0427
_diffrn_reflns_av_sigmaI/netI 0.0965
_diffrn_reflns_limit_h_max 17
_diffrn_reflns_limit_h_min -17
_diffrn_reflns_limit_k_max 0
_diffrn_reflns_limit_k_min -18
_diffrn_reflns_limit_l_max 13
_diffrn_reflns_limit_l_min 0
_diffrn_reflns_number 4989
_diffrn_reflns_theta_full 25.94
_diffrn_reflns_theta_max 25.94
_diffrn_reflns_theta_min 2.28
_diffrn_standards_decay_% 0
_diffrn_standards_interval_time '5400 seconds'
_diffrn_standards_number 2
_exptl_absorpt_coefficient_mu 1.140
_exptl_absorpt_correction_T_max 1.0000
_exptl_absorpt_correction_T_min 0.8892
_exptl_absorpt_correction_type 'psi-scan corrections'
_exptl_crystal_colour violet
_exptl_crystal_density_diffrn 1.778
_exptl_crystal_description tablet
_exptl_crystal_F_000 1308
_exptl_crystal_size_max 0.50
_exptl_crystal_size_mid 0.30
_exptl_crystal_size_min 0.30
_refine_diff_density_max 0.518
_refine_diff_density_min -0.341
_refine_diff_density_rms 0.086
_refine_ls_extinction_method none
_refine_ls_goodness_of_fit_ref 1.007
_refine_ls_hydrogen_treatment mixed
_refine_ls_matrix_type full
_refine_ls_number_parameters 334
_refine_ls_number_reflns 4734
_refine_ls_number_restraints 0
_refine_ls_restrained_S_all 1.007
_refine_ls_R_factor_all 0.1377
_refine_ls_R_factor_gt 0.0521
_refine_ls_shift/su_max 0.001
_refine_ls_shift/su_mean 0.000
_refine_ls_structure_factor_coef Fsqd
_refine_ls_weighting_details 'calc w=1/[\s^2^(Fo^2^)+(0.0547P)^2^+0.0000P] where P=(Fo^2^+2Fc^2^)/3'
_refine_ls_weighting_scheme calc
_refine_ls_wR_factor_gt 0.1129
_refine_ls_wR_factor_ref 0.1397
_reflns_number_gt 2636
_reflns_number_total 4734
_reflns_threshold_expression >2sigma(I)
_cod_data_source_file ic0006642B_6.cif
_cod_data_source_block 6
_cod_database_code 4327635

loop_
_symmetry_equiv_pos_as_xyz
'x, y, z'
'-x, y+1/2, -z+1/2'
'-x, -y, -z'
'x, -y-1/2, z-1/2'

loop_
_atom_site_label
_atom_site_type_symbol
_atom_site_fract_x
_atom_site_fract_y
_atom_site_fract_z
_atom_site_U_iso_or_equiv
_atom_site_adp_type
_atom_site_occupancy
_atom_site_symmetry_multiplicity
_atom_site_calc_flag
_atom_site_refinement_flags
Cu1 Cu 0.75082(4) 0.01751(4) 0.24852(5) 0.03464(17) Uani 1 1 d .
N1 N 0.7365(3) -0.0855(3) 0.3552(4) 0.0384(10) Uani 1 1 d .
N2 N 0.7676(3) -0.0623(3) 0.1117(4) 0.0400(10) Uani 1 1 d .
N3 N 0.7838(3) 0.0815(3) 0.4022(3) 0.0372(10) Uani 1 1 d .
N4 N 0.7127(3) 0.1053(3) 0.1220(4) 0.0380(10) Uani 1 1 d .
C1 C 0.8261(3) -0.1369(3) 0.3715(5) 0.0470(13) Uani 1 1 d .
H1A H 0.8114 -0.1987 0.3619 0.056 Uiso 1 1 calc R
H1B H 0.8592 -0.1281 0.4533 0.056 Uiso 1 1 calc R
C2 C 0.8899(4) -0.1107(4) 0.2812(5) 0.0513(14) Uani 1 1 d .
H2A H 0.9087 -0.0504 0.2980 0.062 Uiso 1 1 calc R
H2B H 0.9464 -0.1460 0.2980 0.062 Uiso 1 1 calc R
C3 C 0.8537(4) -0.1176(3) 0.1473(5) 0.0551(15) Uani 1 1 d .
H3A H 0.9023 -0.0990 0.1019 0.066 Uiso 1 1 calc R
H3B H 0.8388 -0.1782 0.1267 0.066 Uiso 1 1 calc R
C4 C 0.6808(4) -0.1167(3) 0.0802(5) 0.0536(15) Uani 1 1 d .
H4A H 0.6850 -0.1494 0.0068 0.064 Uiso 1 1 calc R
H4B H 0.6268 -0.0782 0.0634 0.064 Uiso 1 1 calc R
C5 C 0.6656(4) -0.1799(4) 0.1794(5) 0.0595(16) Uani 1 1 d .
H5A H 0.6098 -0.2142 0.1510 0.071 Uiso 1 1 calc R
H5B H 0.7184 -0.2200 0.1928 0.071 Uiso 1 1 calc R
C6 C 0.6545(4) -0.1391(3) 0.2995(5) 0.0525(15) Uani 1 1 d .
H6A H 0.5990 -0.1023 0.2877 0.063 Uiso 1 1 calc R
H6B H 0.6443 -0.1853 0.3556 0.063 Uiso 1 1 calc R
C7 C 0.7170(4) -0.0491(3) 0.4714(5) 0.0476(13) Uani 1 1 d .
H7A H 0.7368 -0.0905 0.5363 0.057 Uiso 1 1 calc R
H7B H 0.6500 -0.0396 0.4668 0.057 Uiso 1 1 calc R
C8 C 0.7679(3) 0.0356(3) 0.4988(4) 0.0407(12) Uani 1 1 d .
C9 C 0.7960(4) 0.0659(4) 0.6141(5) 0.0540(15) Uani 1 1 d .
H9A H 0.7845 0.0331 0.6804 0.065 Uiso 1 1 calc R
C10 C 0.8411(4) 0.1448(4) 0.6315(6) 0.0653(18) Uani 1 1 d .
H10A H 0.8602 0.1661 0.7095 0.078 Uiso 1 1 calc R
C11 C 0.8579(4) 0.1922(4) 0.5325(6) 0.0604(17) Uani 1 1 d .
H11A H 0.8883 0.2459 0.5425 0.073 Uiso 1 1 calc R
C12 C 0.8289(4) 0.1587(4) 0.4189(5) 0.0490(14) Uani 1 1 d .
H12A H 0.8406 0.1902 0.3515 0.059 Uiso 1 1 calc R
C13 C 0.7771(4) -0.0049(4) 0.0065(4) 0.0513(14) Uani 1 1 d .
H13A H 0.7571 -0.0365 -0.0685 0.062 Uiso 1 1 calc R
H13B H 0.8424 0.0115 0.0094 0.062 Uiso 1 1 calc R
C14 C 0.7179(4) 0.0761(3) 0.0095(4) 0.0428(12) Uani 1 1 d .
C15 C 0.6729(4) 0.1189(4) -0.0924(5) 0.0588(16) Uani 1 1 d .
H15A H 0.6762 0.0974 -0.1695 0.071 Uiso 1 1 calc R
C16 C 0.6227(4) 0.1944(4) -0.0777(6) 0.0635(18) Uani 1 1 d .
H16A H 0.5906 0.2234 -0.1450 0.076 Uiso 1 1 calc R
C17 C 0.6208(4) 0.2262(4) 0.0376(6) 0.0637(17) Uani 1 1 d .
H17A H 0.5898 0.2781 0.0495 0.076 Uiso 1 1 calc R
C18 C 0.6658(3) 0.1796(3) 0.1333(5) 0.0459(13) Uani 1 1 d .
H18A H 0.6637 0.2006 0.2111 0.055 Uiso 1 1 calc R
P1 P 1.03547(10) 0.11999(10) 0.22412(15) 0.0510(4) Uani 1 1 d .
F1 F 0.9263(2) 0.1017(2) 0.1867(3) 0.0744(11) Uani 1 1 d .
F2 F 1.0392(3) 0.1678(3) 0.1005(3) 0.1016(14) Uani 1 1 d .
F3 F 1.0086(3) 0.2109(2) 0.2801(4) 0.0845(12) Uani 1 1 d .
F4 F 1.0314(3) 0.0739(2) 0.3504(3) 0.0758(10) Uani 1 1 d .
F5 F 1.0590(3) 0.0291(2) 0.1687(4) 0.0832(11) Uani 1 1 d .
F6 F 1.1432(2) 0.1406(3) 0.2668(4) 0.1054(15) Uani 1 1 d .
P2 P 0.46466(10) 0.08203(10) 0.28364(13) 0.0461(4) Uani 1 1 d .
F7 F 0.5758(2) 0.0783(2) 0.3220(3) 0.0780(11) Uani 1 1 d .
F8 F 0.4752(3) 0.0352(2) 0.1608(3) 0.0859(12) Uani 1 1 d .
F9 F 0.4741(2) 0.1743(2) 0.2220(3) 0.0683(9) Uani 1 1 d .
F10 F 0.4543(3) 0.1301(2) 0.4064(3) 0.0732(10) Uani 1 1 d .
F11 F 0.4543(3) -0.0102(2) 0.3457(3) 0.0762(10) Uani 1 1 d .
F12 F 0.3538(2) 0.0869(3) 0.2455(3) 0.0812(11) Uani 1 1 d .

loop_
_atom_site_aniso_label
_atom_site_aniso_U_11
_atom_site_aniso_U_22
_atom_site_aniso_U_33
_atom_site_aniso_U_23
_atom_site_aniso_U_13
_atom_site_aniso_U_12
Cu1 0.0346(3) 0.0335(3) 0.0358(3) -0.0007(3) 0.0053(2) 0.0003(3)
N1 0.032(2) 0.037(2) 0.046(2) 0.0033(19) 0.007(2) 0.0037(18)
N2 0.040(3) 0.038(2) 0.042(2) -0.010(2) 0.006(2) -0.0028(19)
N3 0.031(2) 0.041(2) 0.040(2) 0.000(2) 0.0058(19) 0.0033(18)
N4 0.037(2) 0.041(3) 0.038(2) 0.0019(19) 0.0092(19) -0.0010(19)
C1 0.039(3) 0.036(3) 0.064(3) 0.004(3) 0.001(3) 0.008(2)
C2 0.038(3) 0.049(3) 0.066(4) 0.000(3) 0.005(3) 0.012(2)
C3 0.054(4) 0.045(3) 0.067(4) -0.009(3) 0.012(3) 0.006(3)
C4 0.053(4) 0.048(3) 0.056(3) -0.008(3) -0.004(3) -0.016(3)
C5 0.049(4) 0.046(3) 0.079(4) -0.006(3) -0.002(3) -0.017(3)
C6 0.041(3) 0.040(3) 0.075(4) 0.012(3) 0.003(3) -0.009(2)
C7 0.047(3) 0.052(3) 0.047(3) 0.014(3) 0.015(3) 0.006(3)
C8 0.037(3) 0.050(4) 0.035(3) -0.002(2) 0.003(2) 0.013(2)
C9 0.051(4) 0.070(4) 0.040(3) 0.004(3) 0.005(3) 0.019(3)
C10 0.059(4) 0.087(5) 0.048(4) -0.020(4) 0.002(3) 0.017(4)
C11 0.038(3) 0.058(4) 0.082(5) -0.033(4) 0.000(3) -0.001(3)
C12 0.037(3) 0.053(3) 0.058(3) -0.009(3) 0.010(3) 0.001(3)
C13 0.057(3) 0.059(4) 0.039(3) -0.014(3) 0.011(3) -0.008(3)
C14 0.042(3) 0.049(3) 0.038(3) 0.005(2) 0.008(2) -0.012(2)
C15 0.052(4) 0.084(5) 0.040(3) 0.015(3) 0.008(3) -0.016(3)
C16 0.039(3) 0.078(5) 0.072(4) 0.041(4) 0.005(3) -0.003(3)
C17 0.047(4) 0.062(4) 0.086(5) 0.032(4) 0.022(3) 0.010(3)
C18 0.038(3) 0.050(3) 0.053(3) 0.011(3) 0.015(3) 0.002(3)
P1 0.0372(8) 0.0506(9) 0.0651(10) 0.0097(8) 0.0075(7) 0.0011(7)
F1 0.042(2) 0.088(3) 0.089(3) -0.008(2) -0.0024(19) -0.0023(17)
F2 0.109(3) 0.115(3) 0.091(3) 0.049(3) 0.047(3) 0.027(3)
F3 0.083(3) 0.047(2) 0.127(3) -0.006(2) 0.029(2) -0.0060(18)
F4 0.079(3) 0.077(3) 0.069(2) 0.013(2) 0.003(2) -0.001(2)
F5 0.084(3) 0.076(3) 0.094(3) -0.011(2) 0.025(2) 0.021(2)
F6 0.040(2) 0.105(3) 0.168(4) 0.024(3) 0.007(2) -0.009(2)
P2 0.0361(8) 0.0508(9) 0.0510(8) -0.0008(7) 0.0059(7) -0.0017(6)
F7 0.040(2) 0.085(3) 0.107(3) 0.031(2) 0.004(2) 0.0040(17)
F8 0.101(3) 0.090(3) 0.071(2) -0.019(2) 0.028(2) 0.000(2)
F9 0.061(2) 0.063(2) 0.084(2) 0.0190(19) 0.0219(18) 0.0111(17)
F10 0.081(3) 0.080(3) 0.060(2) -0.0118(18) 0.0129(19) -0.0132(19)
F11 0.079(3) 0.059(2) 0.094(3) 0.0165(19) 0.024(2) -0.0089(18)
F12 0.038(2) 0.114(3) 0.088(3) -0.003(2) -0.0010(18) -0.0058(19)

loop_
_atom_type_symbol
_atom_type_description
_atom_type_scat_dispersion_real
_atom_type_scat_dispersion_imag
_atom_type_scat_source
C C 0.0033 0.0016 'International Tables Vol C Tables 4.2.6.8 and 6.1.1.4'
H H 0.0000 0.0000 'International Tables Vol C Tables 4.2.6.8 and 6.1.1.4'
N N 0.0061 0.0033 'International Tables Vol C Tables 4.2.6.8 and 6.1.1.4'
F F 0.0171 0.0103 'International Tables Vol C Tables 4.2.6.8 and 6.1.1.4'
P P 0.1023 0.0942 'International Tables Vol C Tables 4.2.6.8 and 6.1.1.4'
Cu Cu 0.3201 1.2651 'International Tables Vol C Tables 4.2.6.8 and 6.1.1.4'

loop_
_geom_angle_atom_site_label_1
_geom_angle_atom_site_label_2
_geom_angle_atom_site_label_3
_geom_angle
N4 Cu1 N3 106.85(17)
N4 Cu1 N2 85.47(17)
N3 Cu1 N2 158.17(16)
N4 Cu1 N1 157.09(16)
N3 Cu1 N1 84.60(16)
N2 Cu1 N1 90.60(17)
N4 Cu1 F7 80.16(14)
N3 Cu1 F7 72.40(13)
N2 Cu1 F7 128.45(14)
N1 Cu1 F7 84.76(13)
N4 Cu1 F1 72.13(13)
N3 Cu1 F1 83.78(13)
N2 Cu1 F1 83.03(14)
N1 Cu1 F1 129.81(13)
F7 Cu1 F1 136.14(10)
C7 N1 C6 109.0(4)
C7 N1 C1 111.7(4)
C6 N1 C1 112.0(4)
C7 N1 Cu1 106.1(3)
C6 N1 Cu1 109.4(3)
C1 N1 Cu1 108.5(3)
C13 N2 C4 108.6(4)
C13 N2 C3 111.3(4)
C4 N2 C3 112.0(4)
C13 N2 Cu1 106.3(3)
C4 N2 Cu1 108.8(3)
C3 N2 Cu1 109.6(3)
C8 N3 C12 119.3(4)
C8 N3 Cu1 113.2(3)
C12 N3 Cu1 127.0(4)
C18 N4 C14 118.2(5)
C18 N4 Cu1 126.9(3)
C14 N4 Cu1 113.3(3)
N1 C1 C2 112.4(4)
C3 C2 C1 119.2(5)
N2 C3 C2 111.4(4)
N2 C4 C5 113.3(4)
C6 C5 C4 115.7(4)
N1 C6 C5 114.2(4)
N1 C7 C8 110.5(4)
N3 C8 C9 121.2(5)
N3 C8 C7 115.5(4)
C9 C8 C7 123.3(5)
C8 C9 C10 119.7(6)
C9 C10 C11 119.4(5)
C12 C11 C10 118.7(6)
N3 C12 C11 121.7(5)
N2 C13 C14 110.1(4)
N4 C14 C15 121.5(5)
N4 C14 C13 114.1(4)
C15 C14 C13 124.4(5)
C14 C15 C16 118.9(6)
C17 C16 C15 119.4(5)
C18 C17 C16 118.1(6)
N4 C18 C17 123.7(5)
F2 P1 F5 91.5(2)
F2 P1 F6 90.2(2)
F5 P1 F6 91.8(2)
F2 P1 F4 178.6(2)
F5 P1 F4 89.9(2)
F6 P1 F4 89.6(2)
F2 P1 F1 91.2(2)
F5 P1 F1 90.4(2)
F6 P1 F1 177.3(2)
F4 P1 F1 88.9(2)
F2 P1 F3 89.0(2)
F5 P1 F3 178.3(2)
F6 P1 F3 89.8(2)
F4 P1 F3 89.6(2)
F1 P1 F3 88.0(2)
P1 F1 Cu1 148.0(2)
F8 P2 F10 179.3(2)
F8 P2 F9 90.0(2)
F10 P2 F9 89.36(19)
F8 P2 F11 90.3(2)
F10 P2 F11 90.4(2)
F9 P2 F11 179.5(2)
F8 P2 F12 91.1(2)
F10 P2 F12 89.0(2)
F9 P2 F12 89.6(2)
F11 P2 F12 89.9(2)
F8 P2 F7 89.2(2)
F10 P2 F7 90.7(2)
F9 P2 F7 89.83(19)
F11 P2 F7 90.60(19)
F12 P2 F7 179.4(2)
P2 F7 Cu1 144.3(2)

loop_
_geom_bond_atom_site_label_1
_geom_bond_atom_site_label_2
_geom_bond_distance
Cu1 N4 1.962(4)
Cu1 N3 1.966(4)
Cu1 N2 1.998(4)
Cu1 N1 2.005(4)
Cu1 F7 2.925(4)
Cu1 F1 3.013(4)
N1 C7 1.479(6)
N1 C6 1.490(6)
N1 C1 1.498(6)
N2 C13 1.489(6)
N2 C4 1.497(6)
N2 C3 1.504(6)
N3 C8 1.335(6)
N3 C12 1.347(6)
N4 C18 1.339(6)
N4 C14 1.345(6)
C1 C2 1.523(7)
C2 C3 1.506(7)
C4 C5 1.513(7)
C5 C6 1.509(8)
C7 C8 1.495(7)
C8 C9 1.368(7)
C9 C10 1.368(8)
C10 C11 1.374(8)
C11 C12 1.370(7)
C13 C14 1.507(7)
C14 C15 1.382(7)
C15 C16 1.385(8)
C16 C17 1.380(8)
C17 C18 1.360(7)
P1 F2 1.570(4)
P1 F5 1.579(4)
P1 F6 1.582(4)
P1 F4 1.585(4)
P1 F1 1.589(3)
P1 F3 1.596(4)
P2 F8 1.575(4)
P2 F10 1.583(3)
P2 F9 1.585(3)
P2 F11 1.588(4)
P2 F12 1.590(4)
P2 F7 1.593(3)

loop_
_geom_torsion_atom_site_label_1
_geom_torsion_atom_site_label_2
_geom_torsion_atom_site_label_3
_geom_torsion_atom_site_label_4
_geom_torsion
N4 Cu1 N1 C7 -97.5(5)
N3 Cu1 N1 C7 24.1(3)
N2 Cu1 N1 C7 -177.2(3)
F7 Cu1 N1 C7 -48.7(3)
F1 Cu1 N1 C7 101.4(3)
N4 Cu1 N1 C6 19.9(6)
N3 Cu1 N1 C6 141.5(3)
N2 Cu1 N1 C6 -59.8(3)
F7 Cu1 N1 C6 68.8(3)
F1 Cu1 N1 C6 -141.2(3)
N4 Cu1 N1 C1 142.4(4)
N3 Cu1 N1 C1 -96.0(3)
N2 Cu1 N1 C1 62.6(3)
F7 Cu1 N1 C1 -168.8(3)
F1 Cu1 N1 C1 -18.8(4)
N4 Cu1 N2 C13 20.3(3)
N3 Cu1 N2 C13 -105.5(5)
N1 Cu1 N2 C13 177.7(3)
F7 Cu1 N2 C13 93.9(3)
F1 Cu1 N2 C13 -52.3(3)
N4 Cu1 N2 C4 -96.5(3)
N3 Cu1 N2 C4 137.8(4)
N1 Cu1 N2 C4 60.9(3)
F7 Cu1 N2 C4 -22.9(4)
F1 Cu1 N2 C4 -169.0(3)
N4 Cu1 N2 C3 140.7(3)
N3 Cu1 N2 C3 15.0(7)
N1 Cu1 N2 C3 -61.9(3)
F7 Cu1 N2 C3 -145.7(3)
F1 Cu1 N2 C3 68.2(3)
N4 Cu1 N3 C8 150.0(3)
N2 Cu1 N3 C8 -87.7(6)
N1 Cu1 N3 C8 -9.8(3)
F7 Cu1 N3 C8 76.4(3)
F1 Cu1 N3 C8 -140.8(3)
N4 Cu1 N3 C12 -38.3(4)
N2 Cu1 N3 C12 84.0(6)
N1 Cu1 N3 C12 162.0(4)
F7 Cu1 N3 C12 -111.8(4)
F1 Cu1 N3 C12 30.9(4)
N3 Cu1 N4 C18 -35.6(5)
N2 Cu1 N4 C18 162.8(4)
N1 Cu1 N4 C18 82.0(6)
F7 Cu1 N4 C18 32.5(4)
F1 Cu1 N4 C18 -113.1(4)
N3 Cu1 N4 C14 159.3(3)
N2 Cu1 N4 C14 -2.3(4)
N1 Cu1 N4 C14 -83.0(6)
F7 Cu1 N4 C14 -132.6(4)
F1 Cu1 N4 C14 81.8(3)
C7 N1 C1 C2 -130.6(5)
C6 N1 C1 C2 106.8(5)
Cu1 N1 C1 C2 -14.1(5)
N1 C1 C2 C3 -58.1(6)
C13 N2 C3 C2 129.1(5)
C4 N2 C3 C2 -109.0(5)
Cu1 N2 C3 C2 11.8(5)
C1 C2 C3 N2 59.3(6)
C13 N2 C4 C5 178.1(5)
C3 N2 C4 C5 54.7(6)
Cu1 N2 C4 C5 -66.6(5)
N2 C4 C5 C6 60.4(7)
C7 N1 C6 C5 179.8(4)
C1 N1 C6 C5 -56.1(6)
Cu1 N1 C6 C5 64.2(5)
C4 C5 C6 N1 -59.2(6)
C6 N1 C7 C8 -151.4(4)
C1 N1 C7 C8 84.3(5)
Cu1 N1 C7 C8 -33.7(5)
C12 N3 C8 C9 0.5(7)
Cu1 N3 C8 C9 172.9(4)
C12 N3 C8 C7 179.7(4)
Cu1 N3 C8 C7 -7.9(5)
N1 C7 C8 N3 28.8(6)
N1 C7 C8 C9 -152.1(5)
N3 C8 C9 C10 0.0(8)
C7 C8 C9 C10 -179.0(5)
C8 C9 C10 C11 -0.3(9)
C9 C10 C11 C12 -0.1(9)
C8 N3 C12 C11 -0.9(7)
Cu1 N3 C12 C11 -172.2(4)
C10 C11 C12 N3 0.7(8)
C4 N2 C13 C14 83.4(5)
C3 N2 C13 C14 -152.8(4)
Cu1 N2 C13 C14 -33.5(5)
C18 N4 C14 C15 -2.9(7)
Cu1 N4 C14 C15 163.6(4)
C18 N4 C14 C13 176.5(4)
Cu1 N4 C14 C13 -17.0(5)
N2 C13 C14 N4 34.5(6)
N2 C13 C14 C15 -146.2(5)
N4 C14 C15 C16 1.2(8)
C13 C14 C15 C16 -178.1(5)
C14 C15 C16 C17 1.6(8)
C15 C16 C17 C18 -2.6(8)
C14 N4 C18 C17 1.8(8)
Cu1 N4 C18 C17 -162.6(4)
C16 C17 C18 N4 0.9(8)
F2 P1 F1 Cu1 175.9(4)
F5 P1 F1 Cu1 84.4(4)
F6 P1 F1 Cu1 -62(5)
F4 P1 F1 Cu1 -5.5(4)
F3 P1 F1 Cu1 -95.2(4)
N4 Cu1 F1 P1 162.9(4)
N3 Cu1 F1 P1 52.9(4)
N2 Cu1 F1 P1 -109.7(4)
N1 Cu1 F1 P1 -24.7(4)
F7 Cu1 F1 P1 109.4(4)
F8 P2 F7 Cu1 -2.6(3)
F10 P2 F7 Cu1 178.1(3)
F9 P2 F7 Cu1 -92.6(3)
F11 P2 F7 Cu1 87.7(3)
F12 P2 F7 Cu1 -124(19)
N4 Cu1 F7 P2 65.9(3)
N3 Cu1 F7 P2 177.3(4)
N2 Cu1 F7 P2 -10.2(4)
N1 Cu1 F7 P2 -96.8(3)
F1 Cu1 F7 P2 116.9(3)
